data_4104610
loop_
_publ_author_name
'Marc D. Walter'
'Rebecca A. Moorhouse'
'Stephanie A. Urbin'
'Peter S. White'
'Maurice Brookhart'

_publ_section_title
;
 \g-Agostic Species as Key Intermediates in the Vinyl Addition
 Polymerization of Norbornene with Cationic (allyl)Pd Catalysts: Synthesis
 and Mechanistic Insights
;
_journal_name_full 'Journal of the American Chemical Society'
_journal_page_first 9055
_journal_page_last 9069
_journal_paper_doi 10.1021/ja9025598
_journal_volume 131
_journal_year 2009
_chemical_formula_moiety 'C22 H34 Cl2 Pd2'
_chemical_formula_sum 'C22 H34 Cl2 Pd2'
_chemical_formula_weight 582.19
_chemical_name_systematic
;

 ?

;
_space_group_IT_number 2
_symmetry_cell_setting triclinic
_symmetry_space_group_name_Hall '-P 1'
_symmetry_space_group_name_H-M 'P -1'
_atom_sites_solution_hydrogens geom
_atom_sites_solution_primary direct
_atom_sites_solution_secondary difmap
_audit_creation_method SHELXL-97
_cell_angle_alpha 80.146(1)
_cell_angle_beta 75.201(3)
_cell_angle_gamma 89.762(3)
_cell_formula_units_Z 1
_cell_length_a 6.5617(4)
_cell_length_b 7.4785(6)
_cell_length_c 11.1417(7)
_cell_measurement_reflns_used 2185
_cell_measurement_temperature 100(2)
_cell_measurement_theta_max 28.50
_cell_measurement_theta_min 2.50
_cell_volume 520.36(6)
_computing_cell_refinement 'Bruker APEX2'
_computing_data_collection 'Bruker APEX2'
_computing_data_reduction 'Bruker SAINT'
_computing_molecular_graphics 'Bruker SHELXTL'
_computing_publication_material 'Bruker SHELXTL'
_computing_structure_refinement 'SHELXL-97 (Sheldrick, 1997)'
_computing_structure_solution 'SHELXS-97 (Sheldrick, 1990)'
_diffrn_ambient_temperature 100(2)
_diffrn_measured_fraction_theta_full 0.993
_diffrn_measured_fraction_theta_max 0.993
_diffrn_measurement_device_type 'Bruker-AXS SMART APEX-II CCD area detector'
_diffrn_measurement_method 'phi and omega scans'
_diffrn_radiation_monochromator graphite
_diffrn_radiation_source 'fine-focus sealed tube'
_diffrn_radiation_type MoK\a
_diffrn_radiation_wavelength 0.71073
_diffrn_reflns_av_R_equivalents 0.0000
_diffrn_reflns_av_sigmaI/netI 0.0296
_diffrn_reflns_limit_h_max 8
_diffrn_reflns_limit_h_min -8
_diffrn_reflns_limit_k_max 10
_diffrn_reflns_limit_k_min -9
_diffrn_reflns_limit_l_max 14
_diffrn_reflns_limit_l_min 0
_diffrn_reflns_number 4593
_diffrn_reflns_theta_full 28.41
_diffrn_reflns_theta_max 28.41
_diffrn_reflns_theta_min 1.92
_exptl_absorpt_coefficient_mu 1.989
_exptl_absorpt_correction_T_max 0.7546
_exptl_absorpt_correction_T_min 0.7546
_exptl_absorpt_correction_type multi-scan
_exptl_absorpt_process_details TWINABS
_exptl_crystal_colour yellow
_exptl_crystal_density_diffrn 1.858
_exptl_crystal_description block
_exptl_crystal_F_000 292
_exptl_crystal_size_max 0.15
_exptl_crystal_size_mid 0.15
_exptl_crystal_size_min 0.15
_refine_diff_density_max 3.740
_refine_diff_density_min -1.483
_refine_diff_density_rms 0.155
_refine_ls_extinction_method none
_refine_ls_goodness_of_fit_ref 1.064
_refine_ls_hydrogen_treatment constr
_refine_ls_matrix_type full
_refine_ls_number_parameters 120
_refine_ls_number_reflns 4593
_refine_ls_number_restraints 0
_refine_ls_restrained_S_all 1.064
_refine_ls_R_factor_all 0.0420
_refine_ls_R_factor_gt 0.0373
_refine_ls_shift/su_max 0.001
_refine_ls_shift/su_mean 0.000
_refine_ls_structure_factor_coef Fsqd
_refine_ls_weighting_details 'calc w=1/[\s^2^(Fo^2^)+(0.0411P)^2^+1.1126P] where P=(Fo^2^+2Fc^2^)/3'
_refine_ls_weighting_scheme calc
_refine_ls_wR_factor_gt 0.0892
_refine_ls_wR_factor_ref 0.0910
_reflns_number_gt 4189
_reflns_number_total 4593
_reflns_threshold_expression >2sigma(I)
_cod_data_source_file ja9025598_si_001.cif
_cod_data_source_block c07214
_cod_database_code 4104610

loop_
_symmetry_equiv_pos_as_xyz
'x, y, z'
'-x, -y, -z'

loop_
_atom_site_label
_atom_site_type_symbol
_atom_site_fract_x
_atom_site_fract_y
_atom_site_fract_z
_atom_site_U_iso_or_equiv
_atom_site_adp_type
_atom_site_occupancy
_atom_site_symmetry_multiplicity
_atom_site_calc_flag
_atom_site_refinement_flags
Pd1 Pd 0.15932(4) 1.05240(3) 0.10171(2) 0.01828(8) Uani 1 1 d .
Cl1 Cl 0.09335(12) 0.79537(10) 0.01593(8) 0.02155(16) Uani 1 1 d .
C1 C 0.3112(5) 1.3043(5) 0.1072(3) 0.0235(7) Uani 1 1 d .
H1A H 0.4612 1.2991 0.1089 0.028 Uiso 1 1 calc R
H1B H 0.2810 1.4131 0.0510 0.028 Uiso 1 1 calc R
C2 C 0.1642(5) 1.2545(4) 0.2216(3) 0.0216(6) Uani 1 1 d .
C3 C 0.2232(6) 1.1494(5) 0.3340(3) 0.0261(7) Uani 1 1 d .
H3A H 0.0970 1.0795 0.3906 0.031 Uiso 1 1 calc R
H3B H 0.2691 1.2357 0.3810 0.031 Uiso 1 1 calc R
C4 C 0.3993(5) 1.0184(5) 0.2992(3) 0.0241(7) Uani 1 1 d .
H4 H 0.5400 1.0835 0.2788 0.029 Uiso 1 1 calc R
C5 C 0.3852(6) 0.8532(5) 0.4054(3) 0.0282(7) Uani 1 1 d .
H5 H 0.3524 0.8826 0.4924 0.034 Uiso 1 1 calc R
C6 C 0.5866(6) 0.7459(6) 0.3692(4) 0.0338(8) Uani 1 1 d .
H6A H 0.6013 0.6539 0.4415 0.041 Uiso 1 1 calc R
H6B H 0.7141 0.8281 0.3400 0.041 Uiso 1 1 calc R
C7 C 0.5508(6) 0.6543(5) 0.2607(4) 0.0301(8) Uani 1 1 d .
H7A H 0.6647 0.6909 0.1825 0.036 Uiso 1 1 calc R
H7B H 0.5436 0.5203 0.2844 0.036 Uiso 1 1 calc R
C8 C 0.3374(5) 0.7260(5) 0.2440(3) 0.0232(7) Uani 1 1 d .
H8 H 0.2645 0.6538 0.1984 0.028 Uiso 1 1 calc R
C9 C 0.3783(5) 0.9297(5) 0.1859(3) 0.0213(6) Uani 1 1 d .
H9 H 0.5180 0.9442 0.1221 0.026 Uiso 1 1 calc R
C10 C 0.2188(6) 0.7299(5) 0.3814(3) 0.0263(7) Uani 1 1 d .
H10A H 0.0803 0.7863 0.3891 0.032 Uiso 1 1 calc R
H10B H 0.2018 0.6085 0.4355 0.032 Uiso 1 1 calc R
C11 C -0.0419(5) 1.3470(5) 0.2506(3) 0.0255(7) Uani 1 1 d .
H11A H -0.0351 1.4351 0.3054 0.038 Uiso 1 1 calc R
H11B H -0.1561 1.2562 0.2934 0.038 Uiso 1 1 calc R
H11C H -0.0690 1.4101 0.1719 0.038 Uiso 1 1 calc R

loop_
_atom_site_aniso_label
_atom_site_aniso_U_11
_atom_site_aniso_U_22
_atom_site_aniso_U_33
_atom_site_aniso_U_23
_atom_site_aniso_U_13
_atom_site_aniso_U_12
Pd1 0.01635(12) 0.02120(12) 0.01998(13) -0.00611(8) -0.00793(9) 0.00148(8)
Cl1 0.0215(4) 0.0219(4) 0.0249(4) -0.0054(3) -0.0117(3) 0.0015(3)
C1 0.0204(15) 0.0239(16) 0.0285(17) -0.0082(13) -0.0081(13) -0.0016(13)
C2 0.0255(16) 0.0202(15) 0.0207(15) -0.0029(12) -0.0089(13) -0.0030(13)
C3 0.0291(18) 0.0306(18) 0.0210(16) -0.0067(14) -0.0092(14) 0.0017(14)
C4 0.0216(16) 0.0293(17) 0.0235(16) -0.0051(13) -0.0092(13) 0.0004(13)
C5 0.0265(17) 0.038(2) 0.0217(16) -0.0035(14) -0.0097(14) -0.0045(15)
C6 0.0281(19) 0.038(2) 0.039(2) 0.0003(17) -0.0193(17) 0.0033(16)
C7 0.0238(17) 0.0340(19) 0.0300(18) 0.0021(15) -0.0075(14) 0.0074(14)
C8 0.0223(16) 0.0261(16) 0.0230(16) -0.0042(13) -0.0088(13) 0.0027(13)
C9 0.0181(15) 0.0275(17) 0.0176(15) 0.0001(13) -0.0060(12) -0.0008(12)
C10 0.0239(17) 0.0289(18) 0.0248(17) -0.0005(14) -0.0066(14) 0.0006(14)
C11 0.0227(16) 0.0271(17) 0.0262(17) -0.0076(14) -0.0034(13) 0.0013(13)

loop_
_atom_type_symbol
_atom_type_description
_atom_type_scat_dispersion_real
_atom_type_scat_dispersion_imag
_atom_type_scat_source
C C 0.0033 0.0016 'International Tables Vol C Tables 4.2.6.8 and 6.1.1.4'
H H 0.0000 0.0000 'International Tables Vol C Tables 4.2.6.8 and 6.1.1.4'
Cl Cl 0.1484 0.1585 'International Tables Vol C Tables 4.2.6.8 and 6.1.1.4'
Pd Pd -0.9988 1.0072 'International Tables Vol C Tables 4.2.6.8 and 6.1.1.4'

loop_
_geom_angle_atom_site_label_1
_geom_angle_atom_site_label_2
_geom_angle_atom_site_label_3
_geom_angle
_geom_angle_site_symmetry_3
C9 Pd1 C1 85.80(13) .
C9 Pd1 C2 84.18(13) .
C1 Pd1 C2 37.11(13) .
C9 Pd1 Cl1 94.47(10) .
C1 Pd1 Cl1 156.83(10) .
C2 Pd1 Cl1 166.00(9) .
C9 Pd1 Cl1 176.25(9) 2_575
C1 Pd1 Cl1 93.87(10) 2_575
C2 Pd1 Cl1 97.82(9) 2_575
Cl1 Pd1 Cl1 84.37(3) 2_575
Pd1 Cl1 Pd1 95.64(3) 2_575
C2 C1 Pd1 72.80(19) .
C1 C2 C3 121.6(3) .
C1 C2 C11 121.0(3) .
C3 C2 C11 115.0(3) .
C1 C2 Pd1 70.08(19) .
C3 C2 Pd1 103.9(2) .
C11 C2 Pd1 111.6(2) .
C2 C3 C4 113.1(3) .
C3 C4 C5 111.9(3) .
C3 C4 C9 111.6(3) .
C5 C4 C9 102.9(3) .
C10 C5 C4 101.6(3) .
C10 C5 C6 101.5(3) .
C4 C5 C6 107.6(3) .
C5 C6 C7 103.3(3) .
C8 C7 C6 103.2(3) .
C10 C8 C7 100.9(3) .
C10 C8 C9 102.9(3) .
C7 C8 C9 106.2(3) .
C8 C9 C4 103.3(3) .
C8 C9 Pd1 117.1(2) .
C4 C9 Pd1 111.8(2) .
C5 C10 C8 94.9(3) .

loop_
_geom_bond_atom_site_label_1
_geom_bond_atom_site_label_2
_geom_bond_distance
_geom_bond_site_symmetry_2
Pd1 C9 2.042(3) .
Pd1 C1 2.152(3) .
Pd1 C2 2.187(3) .
Pd1 Cl1 2.3754(8) .
Pd1 Cl1 2.5193(8) 2_575
Cl1 Pd1 2.5193(8) 2_575
C1 C2 1.381(5) .
C2 C3 1.498(5) .
C2 C11 1.503(5) .
C3 C4 1.529(5) .
C4 C5 1.543(5) .
C4 C9 1.558(5) .
C5 C10 1.535(5) .
C5 C6 1.543(5) .
C6 C7 1.554(6) .
C7 C8 1.541(5) .
C8 C10 1.535(5) .
C8 C9 1.545(5) .

loop_
_geom_torsion_atom_site_label_1
_geom_torsion_atom_site_label_2
_geom_torsion_atom_site_label_3
_geom_torsion_atom_site_label_4
_geom_torsion
_geom_torsion_site_symmetry_1
_geom_torsion_site_symmetry_4
C9 Pd1 Cl1 Pd1 -176.42(9) . 2_575
C1 Pd1 Cl1 Pd1 -86.7(2) . 2_575
C2 Pd1 Cl1 Pd1 99.7(4) . 2_575
Cl1 Pd1 Cl1 Pd1 0.0 2_575 2_575
C9 Pd1 C1 C2 -85.9(2) . .
Cl1 Pd1 C1 C2 -177.44(18) . .
Cl1 Pd1 C1 C2 97.85(19) 2_575 .
Pd1 C1 C2 C3 94.4(3) . .
Pd1 C1 C2 C11 -103.8(3) . .
C9 Pd1 C2 C1 90.7(2) . .
Cl1 Pd1 C2 C1 175.8(3) . .
Cl1 Pd1 C2 C1 -86.07(19) 2_575 .
C9 Pd1 C2 C3 -28.3(2) . .
C1 Pd1 C2 C3 -119.0(3) . .
Cl1 Pd1 C2 C3 56.8(5) . .
Cl1 Pd1 C2 C3 154.9(2) 2_575 .
C9 Pd1 C2 C11 -152.8(2) . .
C1 Pd1 C2 C11 116.5(3) . .
Cl1 Pd1 C2 C11 -67.7(5) . .
Cl1 Pd1 C2 C11 30.4(2) 2_575 .
C1 C2 C3 C4 -32.5(4) . .
C11 C2 C3 C4 164.7(3) . .
Pd1 C2 C3 C4 42.4(3) . .
C2 C3 C4 C5 -151.9(3) . .
C2 C3 C4 C9 -37.2(4) . .
C3 C4 C5 C10 82.0(3) . .
C9 C4 C5 C10 -37.9(3) . .
C3 C4 C5 C6 -171.8(3) . .
C9 C4 C5 C6 68.3(3) . .
C10 C5 C6 C7 33.3(4) . .
C4 C5 C6 C7 -72.9(4) . .
C5 C6 C7 C8 2.2(4) . .
C6 C7 C8 C10 -36.9(3) . .
C6 C7 C8 C9 70.2(3) . .
C10 C8 C9 C4 30.9(3) . .
C7 C8 C9 C4 -74.7(3) . .
C10 C8 C9 Pd1 -92.4(3) . .
C7 C8 C9 Pd1 162.0(2) . .
C3 C4 C9 C8 -116.0(3) . .
C5 C4 C9 C8 4.2(3) . .
C3 C4 C9 Pd1 10.8(3) . .
C5 C4 C9 Pd1 131.0(2) . .
C1 Pd1 C9 C8 165.9(3) . .
C2 Pd1 C9 C8 128.7(3) . .
Cl1 Pd1 C9 C8 -37.3(2) . .
Cl1 Pd1 C9 C8 -109.0(14) 2_575 .
C1 Pd1 C9 C4 47.1(2) . .
C2 Pd1 C9 C4 9.9(2) . .
Cl1 Pd1 C9 C4 -156.1(2) . .
Cl1 Pd1 C9 C4 132.1(14) 2_575 .
C4 C5 C10 C8 55.7(3) . .
C6 C5 C10 C8 -55.1(3) . .
C7 C8 C10 C5 56.5(3) . .
C9 C8 C10 C5 -53.1(3) . .
